data_7710035
loop_
_publ_author_name
'Jiajaroen, Suwadee'
'Dungkeaw, Winya'
'Kielar, Filip'
'Sukwattanasinitt, Mongkol'
'Sahasithiwat, Somboon'
'Zenno, Hikaru'
'Hayami, Shinya'
'Azam, Mohammad'
'Al-Resayes, Saud I'
'Chainok, Kittipong'

_publ_section_title
;
 Four series of lanthanide coordination polymers based on the
 tetrabromobenzene-1,4-dicarboxylate ligand: structural diversity and
 multifunctional properties
;
_journal_name_full 'Dalton Transactions'
_journal_paper_doi 10.1039/D2DT00007E
_journal_year 2022
_chemical_formula_moiety 'C15 H12 Br6 O9 Sm'
_chemical_formula_sum 'C15 H12 Br6 O9 Sm'
_chemical_formula_weight 966.01
_space_group_crystal_system monoclinic
_space_group_IT_number 15
_space_group_name_Hall '-C 2yc'
_space_group_name_H-M_alt 'C 1 2/c 1'
_atom_sites_solution_hydrogens mixed
_atom_sites_solution_primary dual
_audit_creation_date 2019-04-04
_audit_creation_method
;
Olex2 1.2
(compiled 2018.05.29 svn.r3508 for OlexSys, GUI svn.r5506)
;
_audit_update_record
;
2019-07-12 deposited with the CCDC.	2022-04-13 downloaded from the CCDC.
;
_cell_angle_alpha 90
_cell_angle_beta 94.821(5)
_cell_angle_gamma 90
_cell_formula_units_Z 8
_cell_length_a 20.281(3)
_cell_length_b 10.5811(16)
_cell_length_c 22.039(4)
_cell_measurement_reflns_used 9450
_cell_measurement_temperature 296
_cell_measurement_theta_max 28.70
_cell_measurement_theta_min 2.85
_cell_volume 4712.7(13)
_computing_cell_refinement 'SAINT V8.38A (?, 2016)'
_computing_data_reduction 'SAINT V8.38A (?, 2016)'
_computing_molecular_graphics 'Olex2 (Dolomanov et al., 2009)'
_computing_publication_material 'Olex2 (Dolomanov et al., 2009)'
_computing_structure_refinement 'ShelXL (Sheldrick, 2015)'
_computing_structure_solution 'ShelXT (Sheldrick, 2015)'
_diffrn_ambient_temperature 296
_diffrn_detector 'Bruker PHOTON 100 area detector'
_diffrn_detector_area_resol_mean 10.5
_diffrn_detector_type 'PHOTON area detector'
_diffrn_measured_fraction_theta_full 0.999
_diffrn_measured_fraction_theta_max 0.999
_diffrn_measurement_device 'four-circle KAPPA diffractometer'
_diffrn_measurement_device_type 'Bruker APEX2 D8 QUEST CMOS'
_diffrn_measurement_method '\w and \f scans'
_diffrn_radiation_collimation '0.5 mm'
_diffrn_radiation_monochromator 'graphiteDouble Bounce Multilayer Mirror'
_diffrn_radiation_probe x-ray
_diffrn_radiation_type MoK\a
_diffrn_radiation_wavelength 0.71073
_diffrn_reflns_av_R_equivalents 0.0643
_diffrn_reflns_av_unetI/netI 0.0294
_diffrn_reflns_Laue_measured_fraction_full 0.999
_diffrn_reflns_Laue_measured_fraction_max 0.999
_diffrn_reflns_limit_h_max 24
_diffrn_reflns_limit_h_min -24
_diffrn_reflns_limit_k_max 13
_diffrn_reflns_limit_k_min -13
_diffrn_reflns_limit_l_max 27
_diffrn_reflns_limit_l_min -27
_diffrn_reflns_number 53918
_diffrn_reflns_point_group_measured_fraction_full 0.999
_diffrn_reflns_point_group_measured_fraction_max 0.999
_diffrn_reflns_theta_full 25.242
_diffrn_reflns_theta_max 25.998
_diffrn_reflns_theta_min 2.802
_diffrn_source 'microfocus sealed x-ray tube'
_diffrn_source_type 'Incoatec I\mus'
_diffrn_standards_number 0
_exptl_absorpt_coefficient_mu 12.710
_exptl_absorpt_correction_T_max 0.7458
_exptl_absorpt_correction_T_min 0.5063
_exptl_absorpt_correction_type multi-scan
_exptl_absorpt_process_details
'SADABS-2016/2 (Bruker,2016/2) was used for absorption correction. wR2(int) was 0.1369 before and 0.0744 after correction. The Ratio of minimum to maximum transmission is 0.6789. The \l/2 correction factor is Not present.'
_exptl_crystal_colour colourless
_exptl_crystal_colour_primary colourless
_exptl_crystal_density_diffrn 2.723
_exptl_crystal_description Plate
_exptl_crystal_F_000 3568
_exptl_crystal_size_max 0.18
_exptl_crystal_size_mid 0.16
_exptl_crystal_size_min 0.06
_refine_diff_density_max 0.936
_refine_diff_density_min -0.649
_refine_diff_density_rms 0.120
_refine_ls_extinction_coef 0.000064(9)
_refine_ls_extinction_expression Fc^*^=kFc[1+0.001xFc^2^\l^3^/sin(2\q)]^-1/4^
_refine_ls_extinction_method 'SHELXL-2018/3 (Sheldrick 2018)'
_refine_ls_goodness_of_fit_ref 1.062
_refine_ls_hydrogen_treatment mixed
_refine_ls_matrix_type full
_refine_ls_number_parameters 296
_refine_ls_number_reflns 4619
_refine_ls_number_restraints 3
_refine_ls_restrained_S_all 1.062
_refine_ls_R_factor_all 0.0378
_refine_ls_R_factor_gt 0.0261
_refine_ls_shift/su_max 0.001
_refine_ls_shift/su_mean 0.000
_refine_ls_structure_factor_coef Fsqd
_refine_ls_weighting_details 'w=1/[\s^2^(Fo^2^)+(0.0175P)^2^+21.2437P] where P=(Fo^2^+2Fc^2^)/3'
_refine_ls_weighting_scheme calc
_refine_ls_wR_factor_gt 0.0499
_refine_ls_wR_factor_ref 0.0528
_reflns_Friedel_coverage 0.000
_reflns_number_gt 3893
_reflns_number_total 4619
_reflns_threshold_expression 'I > 2\s(I)'
_cod_data_source_file d2dt00007e2.cif
_cod_data_source_block 4sm
_cod_database_code 7710035
_shelx_shelxl_version_number 2018/3
_shelx_space_group_comment
;
The symmetry employed for this shelxl refinement is uniquely defined
by the following loop, which should always be used as a source of
symmetry information in preference to the above space-group names.
They are only intended as comments.
;
_shelx_estimated_absorpt_t_max 0.516
_shelx_estimated_absorpt_t_min 0.208
_olex2_refinement_description
;
1. Fixed Uiso
 At 1.5 times of:
  All C(H,H,H) groups
2. Restrained distances
 O9-H9 = O8-H8
 0.82 with sigma of 0.01
 O7-H7
 0.82 with sigma of 0.01
3.a Idealised Me refined as rotating group:
 C13(H13A,H13B,H13C), C14(H14A,H14B,H14C), C15(H15A,H15B,H15C)
;
_olex2_submission_special_instructions 'No special instructions were received'

loop_
_space_group_symop_operation_xyz
'x, y, z'
'-x, y, -z+1/2'
'x+1/2, y+1/2, z'
'-x+1/2, y+1/2, -z+1/2'
'-x, -y, -z'
'x, -y, z-1/2'
'-x+1/2, -y+1/2, -z'
'x+1/2, -y+1/2, z-1/2'

loop_
_atom_site_label
_atom_site_type_symbol
_atom_site_fract_x
_atom_site_fract_y
_atom_site_fract_z
_atom_site_U_iso_or_equiv
_atom_site_adp_type
_atom_site_occupancy
_atom_site_site_symmetry_order
_atom_site_calc_flag
_atom_site_refinement_flags_posn
_atom_site_refinement_flags_adp
_atom_site_refinement_flags_occupancy
_atom_site_disorder_assembly
_atom_site_disorder_group
Sm1 Sm 0.52500(2) 0.52230(2) 0.39251(2) 0.01627(7) Uani 1 1 d . . . . .
Br1 Br 0.75980(2) 0.49274(4) 0.31564(2) 0.03327(12) Uani 1 1 d . . . . .
Br2 Br 0.90425(2) 0.63495(4) 0.33803(2) 0.03155(12) Uani 1 1 d . . . . .
Br3 Br 0.77394(2) 1.10627(4) 0.35606(2) 0.03404(13) Uani 1 1 d . . . . .
Br4 Br 0.62951(2) 0.95957(5) 0.33142(3) 0.03736(14) Uani 1 1 d . . . . .
Br5 Br 0.64236(2) 0.14326(4) 0.49638(3) 0.03720(14) Uani 1 1 d . . . . .
Br6 Br 0.63515(2) -0.16980(4) 0.50361(2) 0.03008(12) Uani 1 1 d . . . . .
O1 O 0.61107(14) 0.6512(3) 0.36478(14) 0.0280(7) Uani 1 1 d . . . . .
O2 O 0.61930(17) 0.6429(4) 0.26476(16) 0.0465(10) Uani 1 1 d . . . . .
O3 O 0.90795(14) 0.9746(3) 0.41024(14) 0.0266(7) Uani 1 1 d . . . . .
O4 O 0.93525(14) 0.9258(3) 0.31889(14) 0.0254(7) Uani 1 1 d . . . . .
O5 O 0.51726(14) 0.3106(3) 0.43283(14) 0.0255(7) Uani 1 1 d . . . . .
O6 O 0.49933(14) 0.3433(3) 0.52943(15) 0.0282(7) Uani 1 1 d . . . . .
O7 O 0.58077(16) 0.4035(3) 0.31829(17) 0.0337(8) Uani 1 1 d D . . . .
O8 O 0.61816(14) 0.4951(3) 0.47083(15) 0.0291(7) Uani 1 1 d D . . . .
O9 O 0.46644(17) 0.6812(3) 0.33081(16) 0.0347(8) Uani 1 1 d D . . . .
C1 C 0.6393(2) 0.6718(4) 0.3170(2) 0.0231(10) Uani 1 1 d . . . . .
C2 C 0.70585(19) 0.7381(4) 0.32646(19) 0.0186(9) Uani 1 1 d . . . . .
C3 C 0.7643(2) 0.6695(4) 0.32676(19) 0.0208(9) Uani 1 1 d . . . . .
C4 C 0.82568(19) 0.7302(4) 0.33625(19) 0.0195(9) Uani 1 1 d . . . . .
C5 C 0.8285(2) 0.8601(4) 0.3457(2) 0.0217(10) Uani 1 1 d . . . . .
C6 C 0.8952(2) 0.9251(4) 0.3589(2) 0.0220(10) Uani 1 1 d . . . . .
C7 C 0.7699(2) 0.9290(4) 0.3451(2) 0.0216(9) Uani 1 1 d . . . . .
C8 C 0.70928(19) 0.8684(4) 0.3352(2) 0.0213(9) Uani 1 1 d . . . . .
C9 C 0.50673(19) 0.2739(4) 0.4845(2) 0.0186(9) Uani 1 1 d . . . . .
C10 C 0.50294(19) 0.1322(4) 0.49363(18) 0.0157(9) Uani 1 1 d . . . . .
C11 C 0.56032(19) 0.0588(4) 0.49687(19) 0.0184(9) Uani 1 1 d . . . . .
C12 C 0.55771(19) -0.0712(4) 0.50218(19) 0.0188(9) Uani 1 1 d . . . . .
C13 C 0.5947(4) 0.2739(5) 0.3159(3) 0.073(2) Uani 1 1 d . . . . .
H13A H 0.633480 0.260978 0.294563 0.109 Uiso 1 1 calc GR . . . .
H13B H 0.557870 0.230624 0.295058 0.109 Uiso 1 1 calc GR . . . .
H13C H 0.602276 0.241365 0.356589 0.109 Uiso 1 1 calc GR . . . .
C14 C 0.6878(2) 0.4935(6) 0.4694(3) 0.0543(17) Uani 1 1 d . . . . .
H14A H 0.699973 0.428803 0.441929 0.081 Uiso 1 1 calc GR . . . .
H14B H 0.708080 0.476613 0.509472 0.081 Uiso 1 1 calc GR . . . .
H14C H 0.702457 0.574143 0.455739 0.081 Uiso 1 1 calc GR . . . .
C15 C 0.4572(3) 0.8131(5) 0.3408(3) 0.0585(18) Uani 1 1 d . . . . .
H15A H 0.457078 0.857325 0.302713 0.088 Uiso 1 1 calc GR . . . .
H15B H 0.492557 0.844325 0.368405 0.088 Uiso 1 1 calc GR . . . .
H15C H 0.415728 0.826305 0.357826 0.088 Uiso 1 1 calc GR . . . .
H8 H 0.611(3) 0.513(6) 0.5057(11) 0.07(2) Uiso 1 1 d D . . . .
H9 H 0.443(2) 0.659(5) 0.3006(16) 0.055(19) Uiso 1 1 d D . . . .
H7 H 0.582(3) 0.429(5) 0.2835(10) 0.039(17) Uiso 1 1 d D . . . .

loop_
_atom_site_aniso_label
_atom_site_aniso_U_11
_atom_site_aniso_U_22
_atom_site_aniso_U_33
_atom_site_aniso_U_23
_atom_site_aniso_U_13
_atom_site_aniso_U_12
Sm1 0.01370(11) 0.01128(10) 0.02368(13) 0.00185(9) 0.00068(8) -0.00240(8)
Br1 0.0340(3) 0.0194(2) 0.0465(3) -0.0055(2) 0.0041(2) -0.00749(19)
Br2 0.0220(2) 0.0244(2) 0.0480(3) -0.0035(2) 0.0008(2) 0.00266(18)
Br3 0.0272(2) 0.0182(2) 0.0565(4) -0.0017(2) 0.0023(2) -0.00251(18)
Br4 0.0186(2) 0.0297(3) 0.0636(4) 0.0060(2) 0.0019(2) 0.00251(19)
Br5 0.0193(2) 0.0211(2) 0.0710(4) 0.0071(2) 0.0026(2) -0.00544(18)
Br6 0.0213(2) 0.0186(2) 0.0506(3) 0.0035(2) 0.0051(2) 0.00529(17)
O1 0.0234(16) 0.0284(17) 0.033(2) 0.0048(14) 0.0061(14) -0.0120(13)
O2 0.035(2) 0.068(3) 0.034(2) -0.0060(19) -0.0079(16) -0.0171(18)
O3 0.0203(16) 0.0317(17) 0.0275(18) -0.0065(15) 0.0008(13) -0.0084(13)
O4 0.0221(16) 0.0260(16) 0.0284(18) -0.0040(14) 0.0044(14) -0.0046(13)
O5 0.0305(17) 0.0164(15) 0.030(2) 0.0092(14) 0.0042(14) -0.0034(12)
O6 0.0294(17) 0.0155(15) 0.040(2) -0.0089(15) 0.0027(14) -0.0019(13)
O7 0.0372(19) 0.0262(18) 0.040(2) 0.0043(17) 0.0182(17) 0.0057(15)
O8 0.0167(16) 0.043(2) 0.027(2) 0.0034(16) 0.0010(14) -0.0006(14)
O9 0.039(2) 0.0223(17) 0.039(2) 0.0047(16) -0.0176(17) 0.0014(15)
C1 0.020(2) 0.021(2) 0.027(3) 0.001(2) -0.003(2) -0.0058(18)
C2 0.017(2) 0.024(2) 0.015(2) 0.0027(18) 0.0001(17) -0.0038(17)
C3 0.024(2) 0.020(2) 0.019(2) 0.0011(18) 0.0018(18) -0.0063(17)
C4 0.015(2) 0.020(2) 0.023(3) -0.0002(18) 0.0016(17) -0.0010(17)
C5 0.021(2) 0.023(2) 0.020(2) 0.0026(19) -0.0010(18) -0.0065(18)
C6 0.020(2) 0.016(2) 0.030(3) 0.000(2) -0.001(2) -0.0024(17)
C7 0.022(2) 0.018(2) 0.024(3) 0.0024(18) 0.0018(18) -0.0034(17)
C8 0.014(2) 0.025(2) 0.026(3) 0.0054(19) 0.0026(18) 0.0000(17)
C9 0.012(2) 0.013(2) 0.030(3) -0.001(2) -0.0008(18) -0.0018(15)
C10 0.021(2) 0.0113(19) 0.015(2) 0.0032(16) 0.0004(17) -0.0014(15)
C11 0.018(2) 0.016(2) 0.021(2) 0.0020(17) 0.0039(17) -0.0061(16)
C12 0.018(2) 0.016(2) 0.023(2) 0.0023(18) 0.0028(17) 0.0045(16)
C13 0.122(6) 0.034(3) 0.071(5) -0.002(3) 0.058(5) 0.014(4)
C14 0.022(3) 0.091(5) 0.050(4) 0.015(3) 0.001(2) 0.008(3)
C15 0.080(5) 0.026(3) 0.066(4) 0.010(3) -0.018(3) 0.008(3)

loop_
_atom_type_symbol
_atom_type_description
_atom_type_scat_dispersion_real
_atom_type_scat_dispersion_imag
_atom_type_scat_source
C C 0.0033 0.0016 'International Tables Vol C Tables 4.2.6.8 and 6.1.1.4'
H H 0.0000 0.0000 'International Tables Vol C Tables 4.2.6.8 and 6.1.1.4'
Br Br -0.2901 2.4595 'International Tables Vol C Tables 4.2.6.8 and 6.1.1.4'
O O 0.0106 0.0060 'International Tables Vol C Tables 4.2.6.8 and 6.1.1.4'
Sm Sm -0.1638 3.4418 'International Tables Vol C Tables 4.2.6.8 and 6.1.1.4'

loop_
_geom_angle_atom_site_label_1
_geom_angle_atom_site_label_2
_geom_angle_atom_site_label_3
_geom_angle
_geom_angle_site_symmetry_1
_geom_angle_site_symmetry_3
_geom_angle_publ_flag
O1 Sm1 O3 154.47(10) . 3_445 ?
O1 Sm1 O4 125.22(10) . 3_445 ?
O1 Sm1 O5 135.18(10) . . ?
O1 Sm1 O7 73.99(11) . . ?
O1 Sm1 O8 72.90(11) . . ?
O1 Sm1 O9 77.81(11) . . ?
O3 Sm1 O4 51.62(10) 3_445 3_445 ?
O5 Sm1 O3 70.29(10) . 3_445 ?
O5 Sm1 O4 78.34(10) . 3_445 ?
O5 Sm1 O8 72.82(10) . . ?
O6 Sm1 O1 92.66(11) 5_666 . ?
O6 Sm1 O3 75.07(10) 5_666 3_445 ?
O6 Sm1 O4 122.24(10) 5_666 3_445 ?
O6 Sm1 O5 105.73(11) 5_666 . ?
O6 Sm1 O7 164.23(11) 5_666 . ?
O6 Sm1 O8 75.55(11) 5_666 . ?
O6 Sm1 O9 82.25(12) 5_666 . ?
O7 Sm1 O3 120.49(11) . 3_445 ?
O7 Sm1 O4 73.18(11) . 3_445 ?
O7 Sm1 O5 79.38(11) . . ?
O7 Sm1 O8 92.20(12) . . ?
O8 Sm1 O3 123.43(10) . 3_445 ?
O8 Sm1 O4 149.66(10) . 3_445 ?
O9 Sm1 O3 78.39(11) . 3_445 ?
O9 Sm1 O4 68.21(10) . 3_445 ?
O9 Sm1 O5 143.94(11) . . ?
O9 Sm1 O7 102.54(12) . . ?
O9 Sm1 O8 141.99(11) . . ?
C1 O1 Sm1 136.2(3) . . ?
C6 O3 Sm1 94.0(2) . 3 ?
C6 O4 Sm1 91.4(2) . 3 ?
C9 O5 Sm1 130.5(3) . . ?
C9 O6 Sm1 174.0(3) . 5_666 ?
Sm1 O7 H7 122(4) . . ?
C13 O7 Sm1 129.8(3) . . ?
C13 O7 H7 105(4) . . ?
Sm1 O8 H8 116(5) . . ?
C14 O8 Sm1 133.8(3) . . ?
C14 O8 H8 107(5) . . ?
Sm1 O9 H9 119(4) . . ?
C15 O9 Sm1 131.3(3) . . ?
C15 O9 H9 109(4) . . ?
O1 C1 C2 115.2(4) . . ?
O2 C1 O1 127.2(4) . . ?
O2 C1 C2 117.6(4) . . ?
C3 C2 C1 120.5(4) . . ?
C3 C2 C8 118.9(4) . . ?
C8 C2 C1 120.6(4) . . ?
C2 C3 Br1 119.0(3) . . ?
C2 C3 C4 120.5(4) . . ?
C4 C3 Br1 120.5(3) . . ?
C3 C4 Br2 119.8(3) . . ?
C5 C4 Br2 120.1(3) . . ?
C5 C4 C3 120.0(4) . . ?
C4 C5 C6 120.0(4) . . ?
C4 C5 C7 119.5(4) . . ?
C7 C5 C6 120.6(4) . . ?
O3 C6 Sm1 60.1(2) . 3 ?
O3 C6 C5 118.2(4) . . ?
O4 C6 Sm1 62.8(2) . 3 ?
O4 C6 O3 122.6(4) . . ?
O4 C6 C5 119.2(4) . . ?
C5 C6 Sm1 173.3(3) . 3 ?
C5 C7 Br3 119.3(3) . . ?
C8 C7 Br3 120.5(3) . . ?
C8 C7 C5 120.2(4) . . ?
C2 C8 Br4 118.0(3) . . ?
C7 C8 Br4 121.2(3) . . ?
C7 C8 C2 120.8(4) . . ?
O5 C9 O6 125.8(4) . . ?
O5 C9 C10 116.5(4) . . ?
O6 C9 C10 117.6(4) . . ?
C11 C10 C9 120.4(3) . . ?
C11 C10 C12 118.3(4) . 5_656 ?
C12 C10 C9 121.3(3) 5_656 . ?
C10 C11 Br5 117.9(3) . . ?
C12 C11 Br5 120.7(3) . . ?
C12 C11 C10 121.3(4) . . ?
C10 C12 Br6 118.7(3) 5_656 . ?
C11 C12 Br6 121.0(3) . . ?
C11 C12 C10 120.3(4) . 5_656 ?
O7 C13 H13A 109.5 . . ?
O7 C13 H13B 109.5 . . ?
O7 C13 H13C 109.5 . . ?
H13A C13 H13B 109.5 . . ?
H13A C13 H13C 109.5 . . ?
H13B C13 H13C 109.5 . . ?
O8 C14 H14A 109.5 . . ?
O8 C14 H14B 109.5 . . ?
O8 C14 H14C 109.5 . . ?
H14A C14 H14B 109.5 . . ?
H14A C14 H14C 109.5 . . ?
H14B C14 H14C 109.5 . . ?
O9 C15 H15A 109.5 . . ?
O9 C15 H15B 109.5 . . ?
O9 C15 H15C 109.5 . . ?
H15A C15 H15B 109.5 . . ?
H15A C15 H15C 109.5 . . ?
H15B C15 H15C 109.5 . . ?

loop_
_geom_bond_atom_site_label_1
_geom_bond_atom_site_label_2
_geom_bond_distance
_geom_bond_site_symmetry_2
_geom_bond_publ_flag
Sm1 O1 2.337(3) . ?
Sm1 O3 2.490(3) 3_445 ?
Sm1 O4 2.548(3) 3_445 ?
Sm1 O5 2.420(3) . ?
Sm1 O6 2.317(3) 5_666 ?
Sm1 O7 2.418(3) . ?
Sm1 O8 2.466(3) . ?
Sm1 O9 2.412(3) . ?
Br1 C3 1.888(4) . ?
Br2 C4 1.884(4) . ?
Br3 C7 1.892(4) . ?
Br4 C8 1.879(4) . ?
Br5 C11 1.889(4) . ?
Br6 C12 1.883(4) . ?
O1 C1 1.259(5) . ?
O2 C1 1.227(5) . ?
O3 C6 1.255(5) . ?
O4 C6 1.247(5) . ?
O5 C9 1.238(5) . ?
O6 C9 1.252(5) . ?
O7 C13 1.402(6) . ?
O7 H7 0.814(10) . ?
O8 C14 1.415(6) . ?
O8 H8 0.819(10) . ?
O9 C15 1.427(6) . ?
O9 H9 0.820(10) . ?
C1 C2 1.520(5) . ?
C2 C3 1.390(6) . ?
C2 C8 1.393(6) . ?
C3 C4 1.400(5) . ?
C4 C5 1.390(6) . ?
C5 C6 1.524(6) . ?
C5 C7 1.394(6) . ?
C7 C8 1.387(6) . ?
C9 C10 1.516(5) . ?
C10 C11 1.396(5) . ?
C10 C12 1.399(5) 5_656 ?
C11 C12 1.383(6) . ?
C13 H13A 0.9600 . ?
C13 H13B 0.9600 . ?
C13 H13C 0.9600 . ?
C14 H14A 0.9600 . ?
C14 H14B 0.9600 . ?
C14 H14C 0.9600 . ?
C15 H15A 0.9600 . ?
C15 H15B 0.9600 . ?
C15 H15C 0.9600 . ?

loop_
_geom_hbond_atom_site_label_D
_geom_hbond_atom_site_label_H
_geom_hbond_atom_site_label_A
_geom_hbond_distance_DH
_geom_hbond_distance_HA
_geom_hbond_distance_DA
_geom_hbond_angle_DHA
_geom_hbond_site_symmetry_A
_geom_hbond_publ_flag
O8 H8 O3 0.819(10) 1.925(15) 2.736(5) 171(6) 7_666 yes
O9 H9 O2 0.820(10) 1.842(17) 2.647(5) 167(6) 2_655 yes
O7 H7 O4 0.814(10) 2.26(2) 3.022(5) 157(5) 4_645 yes
